data_2225932
loop_
_publ_author_name
'Swamy, V. Rajni'
'Periathai, R. Sudha'
'Rajagopal, K.'
'Krishnakumar, R. V.'
'Srinivasan, N.'

_publ_section_title
;
 8-(2-Chlorophenyl)-1-(4-chlorophenyl)-4-[(<i>E</i>)-(2-chlorophenyl)methylidene]-6-methyl-4,5,6,7,7a,8-hexahydro-1,2,4-oxadiazolo[5,4-<i>d</i>]pyrido[3,4-<i>c</i>][1,5]benzothiazepine
;
_journal_coeditor_code NC2178
_journal_issue 5
_journal_name_full 'Acta Crystallographica Section E'
_journal_page_first o1119
_journal_paper_doi 10.1107/S1600536810013309
_journal_volume 66
_journal_year 2010
_chemical_formula_iupac 'C33 H26 Cl3 N3 O S'
_chemical_formula_moiety 'C33 H26 Cl3 N3 O S'
_chemical_formula_sum 'C33 H26 Cl3 N3 O S'
_chemical_formula_weight 618.98
_chemical_name_systematic
;
8-(2-Chlorophenyl)-1-(4-chlorophenyl)-4-[(<i>E</i>)-(2-
chlorophenyl)methylidene]-6-methyl-4,5,6,7,7a,8-hexahydro-
1,2,4-oxadiazolo[5,4-<i>d</i>]pyrido[3,4-<i>c</i>][1,5]benzothiazepine
;
_space_group_IT_number 2
_symmetry_cell_setting triclinic
_symmetry_space_group_name_Hall '-P 1'
_symmetry_space_group_name_H-M 'P -1'
_atom_sites_solution_hydrogens geom
_atom_sites_solution_primary direct
_atom_sites_solution_secondary difmap
_audit_creation_method SHELXL-97
_cell_angle_alpha 78.87(2)
_cell_angle_beta 86.89(3)
_cell_angle_gamma 78.29(2)
_cell_formula_units_Z 2
_cell_length_a 11.015(3)
_cell_length_b 11.758(4)
_cell_length_c 11.988(4)
_cell_measurement_reflns_used 4125
_cell_measurement_temperature 298(2)
_cell_measurement_theta_max 30.0
_cell_measurement_theta_min 2.0
_cell_volume 1491.5(8)
_computing_cell_refinement 'SAINT-Plus (Bruker, 2004)'
_computing_data_collection 'APEX2 (Bruker, 2004)'
_computing_data_reduction 'SAINT-Plus (Bruker, 2004)'
_computing_molecular_graphics 'PLATON (Spek, 2009)'
_computing_publication_material 'SHELXL97 (Sheldrick, 2008)'
_computing_structure_refinement 'SHELXL97 (Sheldrick, 2008)'
_computing_structure_solution 'SHELXS97 (Sheldrick, 2008)'
_diffrn_ambient_temperature 298(2)
_diffrn_measured_fraction_theta_full 0.991
_diffrn_measured_fraction_theta_max 0.991
_diffrn_measurement_device_type 'Bruker Kappa APEXII CCD diffractometer'
_diffrn_measurement_method '\w and \f scan'
_diffrn_radiation_monochromator graphite
_diffrn_radiation_source 'fine-focus sealed tube'
_diffrn_radiation_type MoK\a
_diffrn_radiation_wavelength 0.71073
_diffrn_reflns_av_R_equivalents 0.0231
_diffrn_reflns_av_sigmaI/netI 0.0229
_diffrn_reflns_limit_h_max 16
_diffrn_reflns_limit_h_min -16
_diffrn_reflns_limit_k_max 17
_diffrn_reflns_limit_k_min -17
_diffrn_reflns_limit_l_max 18
_diffrn_reflns_limit_l_min -18
_diffrn_reflns_number 42055
_diffrn_reflns_theta_full 32.97
_diffrn_reflns_theta_max 32.97
_diffrn_reflns_theta_min 1.73
_diffrn_standards_decay_% 0
_exptl_absorpt_coefficient_mu 0.409
_exptl_absorpt_correction_T_max 0.94
_exptl_absorpt_correction_T_min 0.90
_exptl_absorpt_correction_type multi-scan
_exptl_absorpt_process_details '(SADABS; Sheldrick, 2004)'
_exptl_crystal_colour colourless
_exptl_crystal_density_diffrn 1.378
_exptl_crystal_density_method 'not measured'
_exptl_crystal_description needle
_exptl_crystal_F_000 640
_exptl_crystal_size_max 0.30
_exptl_crystal_size_mid 0.15
_exptl_crystal_size_min 0.15
_refine_diff_density_max 0.642
_refine_diff_density_min -0.617
_refine_ls_extinction_method none
_refine_ls_goodness_of_fit_ref 1.034
_refine_ls_hydrogen_treatment constr
_refine_ls_matrix_type full
_refine_ls_number_parameters 372
_refine_ls_number_reflns 11096
_refine_ls_number_restraints 0
_refine_ls_restrained_S_all 1.034
_refine_ls_R_factor_all 0.0749
_refine_ls_R_factor_gt 0.0479
_refine_ls_shift/su_max 0.001
_refine_ls_shift/su_mean 0.000
_refine_ls_structure_factor_coef Fsqd
_refine_ls_weighting_details 'calc w=1/[\s^2^(Fo^2^)+(0.0605P)^2^+0.6302P] where P=(Fo^2^+2Fc^2^)/3'
_refine_ls_weighting_scheme calc
_refine_ls_wR_factor_gt 0.1221
_refine_ls_wR_factor_ref 0.1456
_reflns_number_gt 7867
_reflns_number_total 11096
_reflns_threshold_expression I>2sigma(I)
_cod_data_source_file nc2178.cif
_cod_data_source_block I
_cod_database_code 2225932
_cod_database_fobs_code 2225932

loop_
_symmetry_equiv_pos_as_xyz
'x, y, z'
'-x, -y, -z'

loop_
_atom_site_type_symbol
_atom_site_label
_atom_site_fract_x
_atom_site_fract_y
_atom_site_fract_z
_atom_site_U_iso_or_equiv
_atom_site_adp_type
_atom_site_calc_flag
_atom_site_refinement_flags
_atom_site_occupancy
_atom_site_disorder_assembly
_atom_site_disorder_group
Cl Cl1 0.57470(7) -0.12556(6) 1.22882(7) 0.0878(2) Uani d . 1 . .
Cl Cl2 0.55422(5) 0.34566(6) 0.58843(6) 0.07294(17) Uani d . 1 . .
Cl Cl3 0.71901(7) 0.77874(5) 0.53545(4) 0.0769(2) Uani d . 1 . .
C C1 0.85278(14) 0.22540(11) 0.96401(12) 0.0336(3) Uani d . 1 . .
N N2 0.97082(12) 0.20144(11) 0.95229(12) 0.0404(3) Uani d . 1 . .
O O3 1.00715(9) 0.30577(9) 0.89247(9) 0.0378(2) Uani d . 1 . .
C C3A 0.89581(12) 0.37735(11) 0.83332(11) 0.0300(2) Uani d . 1 . .
C C4 0.89945(13) 0.33994(11) 0.71870(12) 0.0320(3) Uani d . 1 . .
C C5 1.01522(14) 0.36089(13) 0.65093(13) 0.0368(3) Uani d . 1 . .
H H5A 1.0857 0.3030 0.6843 0.044 Uiso calc R 1 . .
H H5B 1.0069 0.3495 0.5739 0.044 Uiso calc R 1 . .
N N6 1.03901(12) 0.48001(11) 0.64726(10) 0.0353(2) Uani d . 1 . .
C C7 1.03493(13) 0.51369(13) 0.75868(13) 0.0355(3) Uani d . 1 . .
H H7A 1.0489 0.5938 0.7497 0.043 Uiso calc R 1 . .
H H7B 1.1005 0.4617 0.8053 0.043 Uiso calc R 1 . .
C C7A 0.90965(12) 0.50621(11) 0.81809(12) 0.0307(2) Uani d . 1 . .
H H71A 0.9104 0.5276 0.8931 0.037 Uiso calc R 1 . .
C C8 0.80644(13) 0.59400(11) 0.74674(12) 0.0315(2) Uani d . 1 . .
H H8 0.8252 0.5869 0.6672 0.038 Uiso calc R 1 . .
S S9 0.65096(3) 0.56089(3) 0.77852(3) 0.03747(9) Uani d . 1 . .
C C9A 0.65984(13) 0.52634(12) 0.92758(13) 0.0333(3) Uani d . 1 . .
C C10 0.59577(15) 0.60462(13) 0.99383(16) 0.0439(3) Uani d . 1 . .
H H10 0.5521 0.6780 0.9589 0.053 Uiso calc R 1 . .
C C11 0.59637(17) 0.57444(16) 1.11118(17) 0.0484(4) Uani d . 1 . .
H H11 0.5521 0.6266 1.1549 0.058 Uiso calc R 1 . .
C C12 0.66289(16) 0.46670(16) 1.16287(14) 0.0437(3) Uani d . 1 . .
H H12 0.6613 0.4453 1.2417 0.052 Uiso calc R 1 . .
C C13 0.73233(14) 0.38968(13) 1.09826(13) 0.0368(3) Uani d . 1 . .
H H13 0.7803 0.3188 1.1340 0.044 Uiso calc R 1 . .
C C13A 0.73021(12) 0.41847(11) 0.98022(12) 0.0303(2) Uani d . 1 . .
N N14 0.79641(11) 0.34047(9) 0.91010(10) 0.0300(2) Uani d . 1 . .
C C61 1.15951(16) 0.48759(16) 0.59264(15) 0.0462(4) Uani d . 1 . .
H H61A 1.1759 0.5652 0.5899 0.069 Uiso calc R 1 . .
H H61B 1.1591 0.4726 0.5168 0.069 Uiso calc R 1 . .
H H61C 1.2229 0.4299 0.6354 0.069 Uiso calc R 1 . .
C C1E 0.78313(14) 0.13884(11) 1.02695(12) 0.0350(3) Uani d . 1 . .
C C2E 0.65779(16) 0.15047(14) 1.01121(16) 0.0458(4) Uani d . 1 . .
H H2E 0.6168 0.2127 0.9579 0.055 Uiso calc R 1 . .
C C3E 0.59237(19) 0.07021(16) 1.07412(19) 0.0555(5) Uani d . 1 . .
H H3E 0.5074 0.0796 1.0650 0.067 Uiso calc R 1 . .
C C4E 0.6548(2) -0.02356(15) 1.15020(17) 0.0527(4) Uani d . 1 . .
C C5E 0.7800(2) -0.03845(15) 1.16498(16) 0.0529(4) Uani d . 1 . .
H H5E 0.8211 -0.1032 1.2156 0.063 Uiso calc R 1 . .
C C6E 0.84464(17) 0.04309(13) 1.10441(14) 0.0443(3) Uani d . 1 . .
H H6E 0.9293 0.0341 1.1153 0.053 Uiso calc R 1 . .
C C40 0.80948(15) 0.29252(12) 0.68793(12) 0.0364(3) Uani d . 1 . .
H H40 0.7441 0.2867 0.7398 0.044 Uiso calc R 1 . .
C C41 0.79968(17) 0.24807(13) 0.58271(13) 0.0419(3) Uani d . 1 . .
C C42 0.9013(2) 0.18426(17) 0.53161(17) 0.0557(5) Uani d . 1 . .
H H42 0.9788 0.1682 0.5647 0.067 Uiso calc R 1 . .
C C43 0.8879(3) 0.1446(2) 0.4319(2) 0.0757(7) Uani d . 1 . .
H H43 0.9568 0.1037 0.3980 0.091 Uiso calc R 1 . .
C C44 0.7738(3) 0.1654(2) 0.38322(19) 0.0815(8) Uani d . 1 . .
H H44 0.7656 0.1387 0.3164 0.098 Uiso calc R 1 . .
C C45 0.6718(3) 0.2253(2) 0.43257(18) 0.0690(6) Uani d . 1 . .
H H45 0.5942 0.2383 0.4002 0.083 Uiso calc R 1 . .
C C46 0.68514(19) 0.26646(16) 0.53113(15) 0.0503(4) Uani d . 1 . .
C C81 0.80119(13) 0.72208(12) 0.75331(12) 0.0336(3) Uani d . 1 . .
C C82 0.82787(18) 0.75779(14) 0.85131(15) 0.0460(4) Uani d . 1 . .
H H82 0.8572 0.7006 0.9140 0.055 Uiso calc R 1 . .
C C83 0.8122(2) 0.87629(16) 0.85885(19) 0.0585(5) Uani d . 1 . .
H H83 0.8297 0.8974 0.9262 0.070 Uiso calc R 1 . .
C C84 0.7708(2) 0.96217(16) 0.7669(2) 0.0635(5) Uani d . 1 . .
H H84 0.7607 1.0416 0.7717 0.076 Uiso calc R 1 . .
C C85 0.7445(2) 0.93064(15) 0.66774(18) 0.0598(5) Uani d . 1 . .
H H85 0.7168 0.9885 0.6050 0.072 Uiso calc R 1 . .
C C86 0.75923(17) 0.81224(14) 0.66168(14) 0.0436(3) Uani d . 1 . .

loop_
_atom_site_aniso_label
_atom_site_aniso_U_11
_atom_site_aniso_U_22
_atom_site_aniso_U_33
_atom_site_aniso_U_12
_atom_site_aniso_U_13
_atom_site_aniso_U_23
Cl1 0.1016(5) 0.0606(3) 0.0984(5) -0.0388(3) 0.0198(4) 0.0104(3)
Cl2 0.0590(3) 0.0861(4) 0.0774(4) -0.0188(3) -0.0099(3) -0.0169(3)
Cl3 0.1281(5) 0.0532(3) 0.0411(2) 0.0047(3) -0.0262(3) -0.0051(2)
C1 0.0396(7) 0.0255(5) 0.0314(6) 0.0003(5) 0.0013(5) -0.0025(5)
N2 0.0403(6) 0.0324(6) 0.0411(7) 0.0011(5) 0.0000(5) 0.0022(5)
O3 0.0318(5) 0.0364(5) 0.0399(5) -0.0018(4) -0.0024(4) 0.0015(4)
C3A 0.0312(6) 0.0271(5) 0.0302(6) -0.0029(4) -0.0011(5) -0.0043(4)
C4 0.0377(7) 0.0256(5) 0.0318(6) -0.0046(5) 0.0018(5) -0.0054(4)
C5 0.0399(7) 0.0343(6) 0.0366(7) -0.0070(5) 0.0049(6) -0.0091(5)
N6 0.0375(6) 0.0350(6) 0.0335(6) -0.0097(5) 0.0018(5) -0.0044(4)
C7 0.0357(7) 0.0349(6) 0.0371(7) -0.0096(5) -0.0016(5) -0.0067(5)
C7A 0.0334(6) 0.0278(5) 0.0314(6) -0.0065(5) -0.0025(5) -0.0055(5)
C8 0.0366(6) 0.0276(5) 0.0303(6) -0.0060(5) -0.0027(5) -0.0048(4)
S9 0.03504(17) 0.03241(16) 0.0429(2) -0.00581(13) -0.00816(14) -0.00064(13)
C9A 0.0302(6) 0.0275(6) 0.0415(7) -0.0045(5) 0.0010(5) -0.0063(5)
C10 0.0401(8) 0.0306(6) 0.0599(10) -0.0017(6) 0.0067(7) -0.0133(6)
C11 0.0483(9) 0.0447(8) 0.0581(10) -0.0099(7) 0.0122(8) -0.0266(8)
C12 0.0472(8) 0.0509(9) 0.0387(8) -0.0146(7) 0.0045(6) -0.0187(7)
C13 0.0387(7) 0.0368(7) 0.0357(7) -0.0069(5) -0.0009(5) -0.0092(5)
C13A 0.0294(6) 0.0271(5) 0.0349(6) -0.0046(4) 0.0007(5) -0.0080(5)
N14 0.0330(5) 0.0231(4) 0.0310(5) -0.0016(4) 0.0021(4) -0.0031(4)
C61 0.0456(8) 0.0512(9) 0.0429(8) -0.0179(7) 0.0091(7) -0.0052(7)
C1E 0.0426(7) 0.0238(5) 0.0351(7) -0.0006(5) 0.0046(5) -0.0046(5)
C2E 0.0457(8) 0.0315(7) 0.0553(10) -0.0037(6) -0.0005(7) -0.0006(6)
C3E 0.0514(10) 0.0409(8) 0.0724(13) -0.0125(7) 0.0056(9) -0.0042(8)
C4E 0.0684(12) 0.0340(7) 0.0553(10) -0.0164(7) 0.0136(9) -0.0042(7)
C5E 0.0704(12) 0.0319(7) 0.0474(9) -0.0029(7) 0.0042(8) 0.0057(6)
C6E 0.0503(9) 0.0322(7) 0.0434(8) 0.0006(6) 0.0012(7) 0.0006(6)
C40 0.0456(8) 0.0308(6) 0.0342(7) -0.0119(5) 0.0033(6) -0.0062(5)
C41 0.0631(10) 0.0334(7) 0.0341(7) -0.0221(7) 0.0032(7) -0.0061(5)
C42 0.0753(13) 0.0449(9) 0.0521(10) -0.0158(9) 0.0077(9) -0.0201(8)
C43 0.118(2) 0.0592(12) 0.0582(13) -0.0252(13) 0.0204(14) -0.0288(10)
C44 0.141(3) 0.0757(15) 0.0429(11) -0.0470(17) 0.0015(14) -0.0220(10)
C45 0.1051(18) 0.0694(13) 0.0436(10) -0.0437(13) -0.0145(11) -0.0061(9)
C46 0.0713(12) 0.0456(8) 0.0402(8) -0.0299(8) -0.0033(8) -0.0028(7)
C81 0.0385(7) 0.0273(5) 0.0346(7) -0.0064(5) -0.0007(5) -0.0051(5)
C82 0.0612(10) 0.0329(7) 0.0447(8) -0.0057(7) -0.0120(7) -0.0100(6)
C83 0.0764(13) 0.0389(8) 0.0653(12) -0.0070(8) -0.0167(10) -0.0223(8)
C84 0.0848(15) 0.0293(7) 0.0776(14) -0.0098(8) -0.0056(11) -0.0131(8)
C85 0.0850(14) 0.0296(7) 0.0580(11) -0.0053(8) -0.0037(10) 0.0032(7)
C86 0.0584(10) 0.0328(7) 0.0365(7) -0.0057(6) -0.0010(7) -0.0022(5)

loop_
_atom_type_symbol
_atom_type_description
_atom_type_scat_dispersion_real
_atom_type_scat_dispersion_imag
_atom_type_scat_source
C C 0.0033 0.0016 'International Tables Vol C Tables 4.2.6.8 and 6.1.1.4'
H H 0.0000 0.0000 'International Tables Vol C Tables 4.2.6.8 and 6.1.1.4'
N N 0.0061 0.0033 'International Tables Vol C Tables 4.2.6.8 and 6.1.1.4'
O O 0.0106 0.0060 'International Tables Vol C Tables 4.2.6.8 and 6.1.1.4'
S S 0.1246 0.1234 'International Tables Vol C Tables 4.2.6.8 and 6.1.1.4'
Cl Cl 0.1484 0.1585 'International Tables Vol C Tables 4.2.6.8 and 6.1.1.4'

loop_
_geom_angle_atom_site_label_1
_geom_angle_atom_site_label_2
_geom_angle_atom_site_label_3
_geom_angle_site_symmetry_1
_geom_angle_site_symmetry_3
_geom_angle
_geom_angle_publ_flag
N2 C1 N14 . . 114.41(13) ?
N2 C1 C1E . . 122.05(12) ?
N14 C1 C1E . . 123.53(13) ?
C1 N2 O3 . . 106.95(11) ?
N2 O3 C3A . . 105.63(10) ?
O3 C3A N14 . . 101.63(10) ?
O3 C3A C4 . . 105.55(10) ?
N14 C3A C4 . . 113.86(11) ?
O3 C3A C7A . . 106.44(11) ?
N14 C3A C7A . . 117.54(11) ?
C4 C3A C7A . . 110.41(11) ?
C40 C4 C5 . . 126.87(13) ?
C40 C4 C3A . . 121.26(13) ?
C5 C4 C3A . . 111.85(12) ?
N6 C5 C4 . . 112.64(11) ?
N6 C5 H5A . . 109.1 ?
C4 C5 H5A . . 109.1 ?
N6 C5 H5B . . 109.1 ?
C4 C5 H5B . . 109.1 ?
H5A C5 H5B . . 107.8 ?
C61 N6 C7 . . 109.80(12) ?
C61 N6 C5 . . 108.88(12) ?
C7 N6 C5 . . 113.90(11) ?
N6 C7 C7A . . 110.94(12) ?
N6 C7 H7A . . 109.5 ?
C7A C7 H7A . . 109.5 ?
N6 C7 H7B . . 109.5 ?
C7A C7 H7B . . 109.5 ?
H7A C7 H7B . . 108.0 ?
C3A C7A C7 . . 106.66(11) ?
C3A C7A C8 . . 113.68(11) ?
C7 C7A C8 . . 109.23(12) ?
C3A C7A H71A . . 109.1 ?
C7 C7A H71A . . 109.1 ?
C8 C7A H71A . . 109.1 ?
C81 C8 C7A . . 114.25(11) ?
C81 C8 S9 . . 108.47(10) ?
C7A C8 S9 . . 113.89(10) ?
C81 C8 H8 . . 106.6 ?
C7A C8 H8 . . 106.6 ?
S9 C8 H8 . . 106.6 ?
C9A S9 C8 . . 98.49(6) ?
C10 C9A C13A . . 119.60(14) ?
C10 C9A S9 . . 120.58(12) ?
C13A C9A S9 . . 119.82(11) ?
C11 C10 C9A . . 120.63(15) ?
C11 C10 H10 . . 119.7 ?
C9A C10 H10 . . 119.7 ?
C12 C11 C10 . . 119.64(15) ?
C12 C11 H11 . . 120.2 ?
C10 C11 H11 . . 120.2 ?
C11 C12 C13 . . 120.55(16) ?
C11 C12 H12 . . 119.7 ?
C13 C12 H12 . . 119.7 ?
C12 C13 C13A . . 120.05(14) ?
C12 C13 H13 . . 120.0 ?
C13A C13 H13 . . 120.0 ?
C13 C13A C9A . . 119.41(13) ?
C13 C13A N14 . . 122.17(12) ?
C9A C13A N14 . . 118.41(13) ?
C1 N14 C13A . . 117.65(11) ?
C1 N14 C3A . . 102.39(10) ?
C13A N14 C3A . . 119.70(11) ?
N6 C61 H61A . . 109.5 ?
N6 C61 H61B . . 109.5 ?
H61A C61 H61B . . 109.5 ?
N6 C61 H61C . . 109.5 ?
H61A C61 H61C . . 109.5 ?
H61B C61 H61C . . 109.5 ?
C2E C1E C6E . . 119.32(15) ?
C2E C1E C1 . . 121.26(13) ?
C6E C1E C1 . . 119.43(15) ?
C1E C2E C3E . . 120.60(16) ?
C1E C2E H2E . . 119.7 ?
C3E C2E H2E . . 119.7 ?
C4E C3E C2E . . 119.13(19) ?
C4E C3E H3E . . 120.4 ?
C2E C3E H3E . . 120.4 ?
C5E C4E C3E . . 121.18(16) ?
C5E C4E Cl1 . . 119.05(15) ?
C3E C4E Cl1 . . 119.77(17) ?
C4E C5E C6E . . 119.72(16) ?
C4E C5E H5E . . 120.1 ?
C6E C5E H5E . . 120.1 ?
C5E C6E C1E . . 120.02(17) ?
C5E C6E H6E . . 120.0 ?
C1E C6E H6E . . 120.0 ?
C4 C40 C41 . . 128.64(14) ?
C4 C40 H40 . . 115.7 ?
C41 C40 H40 . . 115.7 ?
C46 C41 C42 . . 117.06(16) ?
C46 C41 C40 . . 120.18(16) ?
C42 C41 C40 . . 122.74(17) ?
C43 C42 C41 . . 120.8(2) ?
C43 C42 H42 . . 119.6 ?
C41 C42 H42 . . 119.6 ?
C44 C43 C42 . . 120.4(2) ?
C44 C43 H43 . . 119.8 ?
C42 C43 H43 . . 119.8 ?
C45 C44 C43 . . 120.3(2) ?
C45 C44 H44 . . 119.9 ?
C43 C44 H44 . . 119.9 ?
C44 C45 C46 . . 119.5(2) ?
C44 C45 H45 . . 120.3 ?
C46 C45 H45 . . 120.3 ?
C45 C46 C41 . . 122.0(2) ?
C45 C46 Cl2 . . 117.89(18) ?
C41 C46 Cl2 . . 120.09(14) ?
C82 C81 C86 . . 116.15(14) ?
C82 C81 C8 . . 122.89(13) ?
C86 C81 C8 . . 120.79(13) ?
C81 C82 C83 . . 122.09(16) ?
C81 C82 H82 . . 119.0 ?
C83 C82 H82 . . 119.0 ?
C84 C83 C82 . . 119.96(18) ?
C84 C83 H83 . . 120.0 ?
C82 C83 H83 . . 120.0 ?
C83 C84 C85 . . 119.84(17) ?
C83 C84 H84 . . 120.1 ?
C85 C84 H84 . . 120.1 ?
C84 C85 C86 . . 119.65(17) ?
C84 C85 H85 . . 120.2 ?
C86 C85 H85 . . 120.2 ?
C85 C86 C81 . . 122.31(16) ?
C85 C86 Cl3 . . 117.21(14) ?
C81 C86 Cl3 . . 120.46(12) ?

loop_
_geom_bond_atom_site_label_1
_geom_bond_atom_site_label_2
_geom_bond_site_symmetry_2
_geom_bond_distance
_geom_bond_publ_flag
Cl1 C4E . 1.7345(19) ?
Cl2 C46 . 1.736(2) ?
Cl3 C86 . 1.7364(19) ?
C1 N2 . 1.279(2) ?
C1 N14 . 1.4138(17) ?
C1 C1E . 1.467(2) ?
N2 O3 . 1.4169(17) ?
O3 C3A . 1.4698(17) ?
C3A N14 . 1.4708(18) ?
C3A C4 . 1.518(2) ?
C3A C7A . 1.5285(19) ?
C4 C40 . 1.331(2) ?
C4 C5 . 1.511(2) ?
C5 N6 . 1.4684(19) ?
C5 H5A . 0.9700 ?
C5 H5B . 0.9700 ?
N6 C61 . 1.459(2) ?
N6 C7 . 1.461(2) ?
C7 C7A . 1.529(2) ?
C7 H7A . 0.9700 ?
C7 H7B . 0.9700 ?
C7A C8 . 1.5420(19) ?
C7A H71A . 0.9800 ?
C8 C81 . 1.5124(19) ?
C8 S9 . 1.8364(16) ?
C8 H8 . 0.9800 ?
S9 C9A . 1.7580(17) ?
C9A C10 . 1.391(2) ?
C9A C13A . 1.3974(19) ?
C10 C11 . 1.383(3) ?
C10 H10 . 0.9300 ?
C11 C12 . 1.377(3) ?
C11 H11 . 0.9300 ?
C12 C13 . 1.389(2) ?
C12 H12 . 0.9300 ?
C13 C13A . 1.390(2) ?
C13 H13 . 0.9300 ?
C13A N14 . 1.4279(17) ?
C61 H61A . 0.9600 ?
C61 H61B . 0.9600 ?
C61 H61C . 0.9600 ?
C1E C2E . 1.379(2) ?
C1E C6E . 1.394(2) ?
C2E C3E . 1.386(3) ?
C2E H2E . 0.9300 ?
C3E C4E . 1.376(3) ?
C3E H3E . 0.9300 ?
C4E C5E . 1.371(3) ?
C5E C6E . 1.381(2) ?
C5E H5E . 0.9300 ?
C6E H6E . 0.9300 ?
C40 C41 . 1.472(2) ?
C40 H40 . 0.9300 ?
C41 C46 . 1.394(3) ?
C41 C42 . 1.398(3) ?
C42 C43 . 1.389(3) ?
C42 H42 . 0.9300 ?
C43 C44 . 1.372(4) ?
C43 H43 . 0.9300 ?
C44 C45 . 1.370(4) ?
C44 H44 . 0.9300 ?
C45 C46 . 1.386(3) ?
C45 H45 . 0.9300 ?
C81 C82 . 1.386(2) ?
C81 C86 . 1.397(2) ?
C82 C83 . 1.389(2) ?
C82 H82 . 0.9300 ?
C83 C84 . 1.371(3) ?
C83 H83 . 0.9300 ?
C84 C85 . 1.373(3) ?
C84 H84 . 0.9300 ?
C85 C86 . 1.384(2) ?
C85 H85 . 0.9300 ?

loop_
_geom_torsion_atom_site_label_1
_geom_torsion_atom_site_label_2
_geom_torsion_atom_site_label_3
_geom_torsion_atom_site_label_4
_geom_torsion_site_symmetry_1
_geom_torsion_site_symmetry_2
_geom_torsion_site_symmetry_3
_geom_torsion_site_symmetry_4
_geom_torsion
_geom_torsion_publ_flag
N14 C1 N2 O3 . . . . 3.72(17) ?
C1E C1 N2 O3 . . . . -177.20(13) ?
C1 N2 O3 C3A . . . . -21.41(15) ?
N2 O3 C3A N14 . . . . 29.51(12) ?
N2 O3 C3A C4 . . . . -89.57(12) ?
N2 O3 C3A C7A . . . . 153.08(11) ?
O3 C3A C4 C40 . . . . 119.11(14) ?
N14 C3A C4 C40 . . . . 8.51(18) ?
C7A C3A C4 C40 . . . . -126.24(14) ?
O3 C3A C4 C5 . . . . -59.56(14) ?
N14 C3A C4 C5 . . . . -170.17(11) ?
C7A C3A C4 C5 . . . . 55.08(14) ?
C40 C4 C5 N6 . . . . 132.87(15) ?
C3A C4 C5 N6 . . . . -48.55(16) ?
C4 C5 N6 C61 . . . . 173.08(13) ?
C4 C5 N6 C7 . . . . 50.17(17) ?
C61 N6 C7 C7A . . . . -179.84(12) ?
C5 N6 C7 C7A . . . . -57.44(16) ?
O3 C3A C7A C7 . . . . 53.94(13) ?
N14 C3A C7A C7 . . . . 166.95(11) ?
C4 C3A C7A C7 . . . . -60.14(14) ?
O3 C3A C7A C8 . . . . 174.39(11) ?
N14 C3A C7A C8 . . . . -72.60(15) ?
C4 C3A C7A C8 . . . . 60.30(15) ?
N6 C7 C7A C3A . . . . 61.13(14) ?
N6 C7 C7A C8 . . . . -62.13(14) ?
C3A C7A C8 C81 . . . . 166.54(12) ?
C7 C7A C8 C81 . . . . -74.47(14) ?
C3A C7A C8 S9 . . . . 41.12(14) ?
C7 C7A C8 S9 . . . . 160.11(9) ?
C81 C8 S9 C9A . . . . -85.63(10) ?
C7A C8 S9 C9A . . . . 42.81(11) ?
C8 S9 C9A C10 . . . . 106.47(13) ?
C8 S9 C9A C13A . . . . -74.58(12) ?
C13A C9A C10 C11 . . . . -3.0(2) ?
S9 C9A C10 C11 . . . . 175.92(13) ?
C9A C10 C11 C12 . . . . 1.2(3) ?
C10 C11 C12 C13 . . . . 2.0(3) ?
C11 C12 C13 C13A . . . . -3.2(2) ?
C12 C13 C13A C9A . . . . 1.3(2) ?
C12 C13 C13A N14 . . . . -177.72(13) ?
C10 C9A C13A C13 . . . . 1.8(2) ?
S9 C9A C13A C13 . . . . -177.20(11) ?
C10 C9A C13A N14 . . . . -179.17(13) ?
S9 C9A C13A N14 . . . . 1.87(17) ?
N2 C1 N14 C13A . . . . -118.19(14) ?
C1E C1 N14 C13A . . . . 62.74(18) ?
N2 C1 N14 C3A . . . . 15.27(16) ?
C1E C1 N14 C3A . . . . -163.80(13) ?
C13 C13A N14 C1 . . . . 7.71(19) ?
C9A C13A N14 C1 . . . . -171.33(12) ?
C13 C13A N14 C3A . . . . -117.57(15) ?
C9A C13A N14 C3A . . . . 63.38(17) ?
O3 C3A N14 C1 . . . . -26.29(12) ?
C4 C3A N14 C1 . . . . 86.69(13) ?
C7A C3A N14 C1 . . . . -141.96(12) ?
O3 C3A N14 C13A . . . . 105.95(12) ?
C4 C3A N14 C13A . . . . -141.07(12) ?
C7A C3A N14 C13A . . . . -9.72(17) ?
N2 C1 C1E C2E . . . . -160.17(16) ?
N14 C1 C1E C2E . . . . 18.8(2) ?
N2 C1 C1E C6E . . . . 20.0(2) ?
N14 C1 C1E C6E . . . . -161.01(14) ?
C6E C1E C2E C3E . . . . 2.1(3) ?
C1 C1E C2E C3E . . . . -177.78(16) ?
C1E C2E C3E C4E . . . . -2.0(3) ?
C2E C3E C4E C5E . . . . 0.3(3) ?
C2E C3E C4E Cl1 . . . . -179.47(16) ?
C3E C4E C5E C6E . . . . 1.3(3) ?
Cl1 C4E C5E C6E . . . . -178.92(15) ?
C4E C5E C6E C1E . . . . -1.2(3) ?
C2E C1E C6E C5E . . . . -0.4(2) ?
C1 C1E C6E C5E . . . . 179.41(15) ?
C5 C4 C40 C41 . . . . 0.6(3) ?
C3A C4 C40 C41 . . . . -177.89(14) ?
C4 C40 C41 C46 . . . . -141.76(17) ?
C4 C40 C41 C42 . . . . 39.8(2) ?
C46 C41 C42 C43 . . . . 1.9(3) ?
C40 C41 C42 C43 . . . . -179.61(17) ?
C41 C42 C43 C44 . . . . -1.4(3) ?
C42 C43 C44 C45 . . . . -0.1(4) ?
C43 C44 C45 C46 . . . . 1.0(4) ?
C44 C45 C46 C41 . . . . -0.5(3) ?
C44 C45 C46 Cl2 . . . . 178.16(17) ?
C42 C41 C46 C45 . . . . -1.0(2) ?
C40 C41 C46 C45 . . . . -179.52(16) ?
C42 C41 C46 Cl2 . . . . -179.57(13) ?
C40 C41 C46 Cl2 . . . . 1.9(2) ?
C7A C8 C81 C82 . . . . -35.1(2) ?
S9 C8 C81 C82 . . . . 93.14(16) ?
C7A C8 C81 C86 . . . . 149.96(14) ?
S9 C8 C81 C86 . . . . -81.81(16) ?
C86 C81 C82 C83 . . . . 0.9(3) ?
C8 C81 C82 C83 . . . . -174.28(18) ?
C81 C82 C83 C84 . . . . -1.0(3) ?
C82 C83 C84 C85 . . . . 0.3(4) ?
C83 C84 C85 C86 . . . . 0.3(4) ?
C84 C85 C86 C81 . . . . -0.4(3) ?
C84 C85 C86 Cl3 . . . . 177.80(18) ?
C82 C81 C86 C85 . . . . -0.2(3) ?
C8 C81 C86 C85 . . . . 175.07(17) ?
C82 C81 C86 Cl3 . . . . -178.35(14) ?
C8 C81 C86 Cl3 . . . . -3.1(2) ?
